data_7117078
loop_
_publ_author_name
'Shi-Li Li'
'Fu-Qiang Zhang'
'Xian-Ming Zhang'

_publ_section_title
;
 An organic-ligand-free thermochromic luminescent cuprous iodide
 trinuclear cluster: evidence for cluster centered emission and
 configuration distortion with temperature
;
_journal_name_full Chem.Commun.
_journal_page_first 8062
_journal_paper_doi 10.1039/C5cc01154J
_journal_volume 51
_journal_year 2015
_chemical_formula_moiety '3(C7 H15 N), Cu2.99 I6'
_chemical_formula_sum 'C21 H45 Cu2.99 I6 N3'
_chemical_formula_weight 1291.26
_chemical_name_systematic
;
 ?
;
_space_group_crystal_system orthorhombic
_space_group_IT_number 18
_space_group_name_Hall 'P 2bc 2'
_space_group_name_H-M_alt 'P 2 21 21'
_symmetry_space_group_name_Hall 'P 2bc 2'
_symmetry_space_group_name_H-M 'P 2 21 21'
_atom_sites_solution_hydrogens geom
_audit_creation_date 2014-11-25
_audit_creation_method
;
Olex2 1.2
(compiled 2014.09.19 svn.r3010 for OlexSys, GUI svn.r4874)
;
_audit_update_record
;
2015-01-29 deposited with the CCDC.
2015-03-30 downloaded from the CCDC.
;
_cell_angle_alpha 90
_cell_angle_beta 90
_cell_angle_gamma 90
_cell_formula_units_Z 4
_cell_length_a 8.6034(3)
_cell_length_b 13.5945(6)
_cell_length_c 31.2560(14)
_cell_measurement_reflns_used 3065
_cell_measurement_temperature 298(2)
_cell_measurement_theta_max 25.2780
_cell_measurement_theta_min 3.4060
_cell_volume 3655.7(3)
_computing_cell_refinement
;
CrysAlisPro, Agilent Technologies,
Version 1.171.37.33 (release 27-03-2014 CrysAlis171 .NET)
(compiled Mar 27 2014,17:12:48)
;
_computing_data_collection
;
CrysAlisPro, Agilent Technologies,
Version 1.171.37.33 (release 27-03-2014 CrysAlis171 .NET)
(compiled Mar 27 2014,17:12:48)
;
_computing_data_reduction
;
CrysAlisPro, Agilent Technologies,
Version 1.171.37.33 (release 27-03-2014 CrysAlis171 .NET)
(compiled Mar 27 2014,17:12:48)
;
_computing_molecular_graphics 'Olex2 (Dolomanov et al., 2009)'
_computing_publication_material 'Olex2 (Dolomanov et al., 2009)'
_computing_structure_refinement 'ShelXL (Sheldrick, 2008)'
_diffrn_ambient_environment air
_diffrn_ambient_temperature 298(2)
_diffrn_detector 'CCD plate'
_diffrn_detector_area_resol_mean 16.0710
_diffrn_detector_type Eos
_diffrn_measured_fraction_theta_full 0.997
_diffrn_measured_fraction_theta_max 0.998
_diffrn_measurement_details
;
  1 omega   -3.00   38.00   1.0000   10.6250
omega____ theta____ kappa____ phi______ frames
    -       15.5636   38.0000   30.0000 41

  2 omega   58.00   83.00   1.0000   10.6250
omega____ theta____ kappa____ phi______ frames
    -       15.5636   77.0000   90.0000 25

  3 omega  -10.00   31.00   1.0000   10.6250
omega____ theta____ kappa____ phi______ frames
    -       15.5636   77.0000   90.0000 41

  4 omega  -25.00   36.00   1.0000   10.6250
omega____ theta____ kappa____ phi______ frames
    -       15.5636  -99.0000 -120.0000 61
;
_diffrn_measurement_device 'four-circle diffractometer'
_diffrn_measurement_device_type 'Xcalibur, Eos, Gemini'
_diffrn_measurement_method '\w scans'
_diffrn_orient_matrix_UB_11 -0.0140578000
_diffrn_orient_matrix_UB_12 0.0285168000
_diffrn_orient_matrix_UB_13 0.0186181000
_diffrn_orient_matrix_UB_21 0.0000165000
_diffrn_orient_matrix_UB_22 0.0434459000
_diffrn_orient_matrix_UB_23 -0.0125904000
_diffrn_orient_matrix_UB_31 -0.0811476000
_diffrn_orient_matrix_UB_32 -0.0049555000
_diffrn_orient_matrix_UB_33 -0.0032099000
_diffrn_radiation_monochromator graphite
_diffrn_radiation_probe x-ray
_diffrn_radiation_type MoK\a
_diffrn_radiation_wavelength 0.71073
_diffrn_reflns_av_R_equivalents 0.0405
_diffrn_reflns_av_unetI/netI 0.0582
_diffrn_reflns_Laue_measured_fraction_full 0.997
_diffrn_reflns_Laue_measured_fraction_max 0.998
_diffrn_reflns_limit_h_max 10
_diffrn_reflns_limit_h_min -8
_diffrn_reflns_limit_k_max 12
_diffrn_reflns_limit_k_min -16
_diffrn_reflns_limit_l_max 37
_diffrn_reflns_limit_l_min -39
_diffrn_reflns_number 12554
_diffrn_reflns_point_group_measured_fraction_full 0.883
_diffrn_reflns_point_group_measured_fraction_max 0.870
_diffrn_reflns_theta_full 25.242
_diffrn_reflns_theta_max 26.371
_diffrn_reflns_theta_min 2.703
_diffrn_source 'Enhance (Mo) X-ray Source'
_exptl_absorpt_coefficient_mu 6.808
_exptl_absorpt_correction_T_max 1.00000
_exptl_absorpt_correction_T_min 0.31936
_exptl_absorpt_correction_type multi-scan
_exptl_absorpt_process_details
;
CrysAlisPro, Agilent Technologies,
Version 1.171.37.33 (release 27-03-2014 CrysAlis171 .NET)
(compiled Mar 27 2014,17:12:48)
Empirical absorption correction using spherical harmonics,
 implemented in SCALE3 ABSPACK scaling algorithm.
;
_exptl_crystal_colour yellow
_exptl_crystal_density_diffrn 2.346
_exptl_crystal_description column
_exptl_crystal_F_000 2387
_exptl_crystal_size_max 0.48
_exptl_crystal_size_mid 0.07
_exptl_crystal_size_min 0.04
_refine_diff_density_max 0.951
_refine_diff_density_min -0.932
_refine_diff_density_rms 0.152
_refine_ls_abs_structure_details
;
 Flack x determined using 1535 quotients [(I+)-(I-)]/[(I+)+(I-)]
 (Parsons and Flack (2004), Acta Cryst. A60, s61).
;
_refine_ls_abs_structure_Flack 0.43(4)
_refine_ls_extinction_coef .
_refine_ls_extinction_method none
_refine_ls_goodness_of_fit_ref 1.033
_refine_ls_hydrogen_treatment constr
_refine_ls_matrix_type full
_refine_ls_number_parameters 342
_refine_ls_number_reflns 6502
_refine_ls_number_restraints 1
_refine_ls_restrained_S_all 1.033
_refine_ls_R_factor_all 0.0685
_refine_ls_R_factor_gt 0.0498
_refine_ls_shift/su_max 0.005
_refine_ls_shift/su_mean 0.000
_refine_ls_structure_factor_coef Fsqd
_refine_ls_weighting_details
;
 w=1/[\s^2^(Fo^2^)+(0.0438P)^2^+3.4509P]
 where P=(Fo^2^+2Fc^2^)/3
;
_refine_ls_weighting_scheme calc
_refine_ls_wR_factor_gt 0.1003
_refine_ls_wR_factor_ref 0.1112
_reflns_Friedel_coverage 0.545
_reflns_Friedel_fraction_full 0.733
_reflns_Friedel_fraction_max 0.704
_reflns_number_gt 5116
_reflns_number_total 6502
_reflns_threshold_expression 'I > 2\s(I)'
_cod_data_source_file c5cc01154j2.cif
_cod_data_source_block 298K
_cod_database_code 7117078
_shelxl_version_number 2013-2
_chemical_oxdiff_formula 'Cu I C H N'
_shelx_space_group_comment
;
The symmetry employed for this shelxl refinement is uniquely defined
by the following loop, which should always be used as a source of
symmetry information in preference to the above space-group names.
They are only intended as comments.
;
_shelx_estimated_absorpt_t_max 0.772
_shelx_estimated_absorpt_t_min 0.139
_reflns_odcompleteness_completeness 99.67
_reflns_odcompleteness_iscentric 1
_reflns_odcompleteness_theta 26.32
_olex2_refinement_description
;
1. Fixed Uiso
 At 1.2 times of:
  All C(H,H) groups
 At 1.5 times of:
  All C(H,H,H) groups
2. Rigid bond restraints
 C13, C14
 with sigma for 1-2 distances of 0.02 and sigma for 1-3 distances of 0.02
3. Uiso/Uaniso restraints and constraints
Uanis(N3) = Uanis(N4)
4. Others
 Fixed Sof: C23(0.5) H23A(0.5) H23B(0.5) C24(0.5) H24A(0.5) H24B(0.5) C22(0.5)
 H22A(0.5) H22B(0.5) C19(0.5) H19A(0.5) H19B(0.5) C20(0.5) H20A(0.5) H20B(0.5)
 C21(0.5) H21A(0.5) H21B(0.5) N3(0.5) N4(0.5)
5.a Secondary CH2 refined with riding coordinates:
 C23(H23A,H23B), C24(H24A,H24B), C22(H22A,H22B), C2(H2A,H2B), C3(H3A,H3B),
 C4(H4A,H4B), C5(H5A,H5B), C6(H6A,H6B), C7(H7A,H7B), C8(H8A,H8B), C9(H9A,H9B),
 C16(H16A,H16B), C11(H11A,H11B), C12(H12A,H12B), C13(H13A,H13B), C18(H18A,H18B),
  C19(H19A,H19B), C10(H10A,H10B), C17(H17A,H17B), C20(H20A,H20B), C21(H21A,H21B)
5.b Idealised Me refined as rotating group:
 C14(H14A,H14B,H14C), C1(H1A,H1B,H1C), C15(H15A,H15B,H15C)
;

loop_
_space_group_symop_operation_xyz
'x, y, z'
'-x, -y+1/2, z+1/2'
'x, -y, -z'
'-x, y+1/2, -z+1/2'

loop_
_atom_site_label
_atom_site_type_symbol
_atom_site_fract_x
_atom_site_fract_y
_atom_site_fract_z
_atom_site_U_iso_or_equiv
_atom_site_adp_type
_atom_site_occupancy
_atom_site_site_symmetry_order
_atom_site_calc_flag
_atom_site_refinement_flags_posn
_atom_site_refinement_flags_adp
_atom_site_refinement_flags_occupancy
_atom_site_disorder_assembly
_atom_site_disorder_group
C23 C 0.182(6) 0.391(3) 0.4773(13) 0.098(14) Uani 0.5 1 d . . P A -1
H23A H 0.2624 0.3461 0.4679 0.117 Uiso 0.5 1 calc R . P A -1
H23B H 0.0828 0.3577 0.4749 0.117 Uiso 0.5 1 calc R . P A -1
C24 C 0.182(5) 0.478(3) 0.4496(11) 0.081(11) Uani 0.5 1 d . . P A -1
H24A H 0.0915 0.4764 0.4311 0.097 Uiso 0.5 1 calc R . P A -1
H24B H 0.2741 0.4775 0.4318 0.097 Uiso 0.5 1 calc R . P A -1
C22 C 0.348(3) 0.569(3) 0.4990(13) 0.057(9) Uani 0.5 1 d . . P A -1
H22A H 0.4298 0.5625 0.4779 0.068 Uiso 0.5 1 calc R . P A -1
H22B H 0.3657 0.6279 0.5159 0.068 Uiso 0.5 1 calc R . P A -1
C2 C 0.835(2) 0.2598(15) 0.8645(6) 0.082(5) Uani 1 1 d . . . . .
H2A H 0.9163 0.2159 0.8743 0.099 Uiso 1 1 calc R . . . .
H2B H 0.8827 0.3224 0.8575 0.099 Uiso 1 1 calc R . . . .
C3 C 0.763(2) 0.2174(12) 0.8243(5) 0.069(4) Uani 1 1 d . . . . .
H3A H 0.6693 0.2536 0.8173 0.083 Uiso 1 1 calc R . . . .
H3B H 0.7342 0.1494 0.8293 0.083 Uiso 1 1 calc R . . . .
C4 C 0.8754(19) 0.2225(13) 0.7869(5) 0.068(4) Uani 1 1 d . . . . .
H4A H 0.8984 0.2911 0.7810 0.082 Uiso 1 1 calc R . . . .
H4B H 0.9719 0.1909 0.7952 0.082 Uiso 1 1 calc R . . . .
C5 C 0.6687(19) 0.2137(16) 0.7300(5) 0.087(6) Uani 1 1 d . . . . .
H5A H 0.6755 0.2846 0.7272 0.105 Uiso 1 1 calc R . . . .
H5B H 0.5869 0.1991 0.7504 0.105 Uiso 1 1 calc R . . . .
C6 C 0.6273(19) 0.1694(12) 0.6873(5) 0.062(4) Uani 1 1 d . . . . .
H6A H 0.5242 0.1408 0.6887 0.074 Uiso 1 1 calc R . . . .
H6B H 0.6267 0.2203 0.6656 0.074 Uiso 1 1 calc R . . . .
C7 C 0.9356(19) 0.1921(14) 0.7120(6) 0.074(5) Uani 1 1 d . . . . .
H7A H 0.9426 0.2620 0.7062 0.089 Uiso 1 1 calc R . . . .
H7B H 1.0365 0.1703 0.7222 0.089 Uiso 1 1 calc R . . . .
C8 C 0.8983(18) 0.1398(13) 0.6718(5) 0.064(5) Uani 1 1 d . . . . .
H8A H 0.9773 0.0906 0.6660 0.077 Uiso 1 1 calc R . . . .
H8B H 0.8971 0.1860 0.6482 0.077 Uiso 1 1 calc R . . . .
C9 C 0.797(3) 0.0665(12) 0.7515(6) 0.108(8) Uani 1 1 d . . . . .
H9A H 0.8948 0.0379 0.7611 0.130 Uiso 1 1 calc R . . . .
H9B H 0.7198 0.0539 0.7733 0.130 Uiso 1 1 calc R . . . .
N1 N 0.8178(13) 0.1755(9) 0.7466(4) 0.051(3) Uani 1 1 d . . . . .
C16 C 0.246(4) 0.1673(16) 0.5798(8) 0.145(12) Uani 1 1 d . . . . .
H16A H 0.3219 0.1865 0.6011 0.174 Uiso 1 1 calc R . . . .
H16B H 0.1447 0.1664 0.5936 0.174 Uiso 1 1 calc R . . . .
C11 C 0.688(2) 0.0438(13) 0.6339(5) 0.072(5) Uani 1 1 d . . . . .
H11A H 0.5926 0.0082 0.6392 0.087 Uiso 1 1 calc R . . . .
H11B H 0.6660 0.0950 0.6131 0.087 Uiso 1 1 calc R . . . .
C12 C 0.805(3) -0.0249(15) 0.6155(7) 0.102(7) Uani 1 1 d . . . . .
H12A H 0.8257 -0.0776 0.6357 0.122 Uiso 1 1 calc R . . . .
H12B H 0.9018 0.0099 0.6104 0.122 Uiso 1 1 calc R . . . .
C13 C 0.744(3) -0.0690(17) 0.5728(8) 0.124(9) Uani 1 1 d . U . . .
H13A H 0.6607 -0.1145 0.5793 0.148 Uiso 1 1 calc R . . . .
H13B H 0.7009 -0.0161 0.5558 0.148 Uiso 1 1 calc R . . . .
C18 C 0.194(2) 0.3397(13) 0.5571(6) 0.084(6) Uani 1 1 d . . . . .
H18A H 0.2495 0.3559 0.5831 0.100 Uiso 1 1 calc R . . A .
H18B H 0.0843 0.3350 0.5645 0.100 Uiso 1 1 calc R . . . .
C19 C 0.061(4) 0.495(3) 0.5306(11) 0.067(9) Uani 0.5 1 d . . P A -1
H19A H -0.0320 0.4579 0.5234 0.081 Uiso 0.5 1 calc R . P A -1
H19B H 0.0500 0.5165 0.5601 0.081 Uiso 0.5 1 calc R . P A -1
N2 N 0.7436(13) 0.0915(9) 0.6757(4) 0.054(3) Uani 1 1 d . . . . .
C14 C 0.860(5) -0.120(2) 0.5472(10) 0.193(16) Uani 1 1 d . U . . .
H14A H 0.8104 -0.1502 0.5229 0.289 Uiso 1 1 calc GR . . . .
H14B H 0.9088 -0.1704 0.5642 0.289 Uiso 1 1 calc GR . . . .
H14C H 0.9371 -0.0744 0.5375 0.289 Uiso 1 1 calc GR . . . .
C1 C 0.724(3) 0.2747(19) 0.8992(7) 0.132(9) Uani 1 1 d . . . . .
H1A H 0.6333 0.3071 0.8883 0.198 Uiso 1 1 calc GR . . . .
H1B H 0.7712 0.3146 0.9210 0.198 Uiso 1 1 calc GR . . . .
H1C H 0.6957 0.2122 0.9111 0.198 Uiso 1 1 calc GR . . . .
C10 C 0.7501(18) 0.0190(12) 0.7119(5) 0.067(5) Uani 1 1 d . . . . .
H10A H 0.6485 -0.0107 0.7157 0.080 Uiso 1 1 calc R . . . .
H10B H 0.8232 -0.0329 0.7049 0.080 Uiso 1 1 calc R . . . .
C17 C 0.244(3) 0.2459(14) 0.5433(7) 0.114(8) Uani 1 1 d . . . . .
H17A H 0.3477 0.2518 0.5315 0.137 Uiso 1 1 calc R . . . .
H17B H 0.1757 0.2234 0.5206 0.137 Uiso 1 1 calc R . . . .
C15 C 0.281(5) 0.070(2) 0.5650(11) 0.24(2) Uani 1 1 d . . . . .
H15A H 0.3801 0.0711 0.5507 0.354 Uiso 1 1 calc GR . . . .
H15B H 0.2023 0.0490 0.5455 0.354 Uiso 1 1 calc GR . . . .
H15C H 0.2860 0.0262 0.5890 0.354 Uiso 1 1 calc GR . . . .
C20 C 0.068(3) 0.584(3) 0.5024(14) 0.070(11) Uani 0.5 1 d . . P A -1
H20A H -0.0282 0.5923 0.4868 0.084 Uiso 0.5 1 calc R . P A -1
H20B H 0.0862 0.6429 0.5194 0.084 Uiso 0.5 1 calc R . P A -1
C21 C 0.337(4) 0.475(3) 0.5283(13) 0.078(13) Uani 0.5 1 d . . P A -1
H21A H 0.4244 0.4329 0.5211 0.094 Uiso 0.5 1 calc R . P A -1
H21B H 0.3521 0.4962 0.5576 0.094 Uiso 0.5 1 calc R . P A -1
N3 N 0.212(12) 0.420(5) 0.527(2) 0.047(8) Uani 0.5 1 d . . P A -1
N4 N 0.179(12) 0.570(5) 0.477(2) 0.047(8) Uani 0.5 1 d . . P A -1
Cu1 Cu 0.743(3) 0.6015(5) 0.6379(2) 0.084(4) Uani 0.55(4) 1 d . . . . .
Cu1' Cu 0.644(4) 0.5951(7) 0.6390(2) 0.083(5) Uani 0.44(4) 1 d . . . . .
Cu2 Cu 0.7039(3) 0.42987(16) 0.60659(7) 0.0842(7) Uani 1 1 d . . . . .
Cu3 Cu 0.7059(3) 0.5256(2) 0.71033(7) 0.0942(7) Uani 1 1 d . . . . .
I1 I 0.69048(12) 0.72824(7) 0.69454(4) 0.0640(3) Uani 1 1 d . . . . .
I2 I 0.69142(19) 0.59815(9) 0.55936(4) 0.0841(4) Uani 1 1 d . . . . .
I3 I 0.95450(11) 0.45809(8) 0.66116(3) 0.0582(3) Uani 1 1 d . . . . .
I4 I 0.46818(11) 0.43785(8) 0.66551(4) 0.0594(3) Uani 1 1 d . . . . .
I5 I 0.72592(16) 0.27417(8) 0.56310(3) 0.0722(3) Uani 1 1 d . . . . .
I6 I 0.72678(12) 0.49409(9) 0.79012(3) 0.0655(3) Uani 1 1 d . . . . .

loop_
_atom_site_aniso_label
_atom_site_aniso_U_11
_atom_site_aniso_U_22
_atom_site_aniso_U_33
_atom_site_aniso_U_23
_atom_site_aniso_U_13
_atom_site_aniso_U_12
C23 0.12(4) 0.09(3) 0.08(3) 0.00(3) -0.01(3) 0.05(3)
C24 0.10(3) 0.09(3) 0.06(2) -0.01(2) -0.02(2) -0.01(3)
C22 0.032(13) 0.08(2) 0.06(2) 0.01(2) -0.021(17) -0.011(15)
C2 0.081(12) 0.089(13) 0.077(13) -0.010(12) -0.015(10) -0.004(11)
C3 0.078(11) 0.070(10) 0.060(10) -0.016(9) -0.001(9) 0.003(9)
C4 0.070(10) 0.066(10) 0.069(11) 0.009(10) -0.015(9) -0.004(9)
C5 0.069(11) 0.134(17) 0.058(11) -0.008(12) -0.004(9) 0.043(12)
C6 0.068(10) 0.058(9) 0.060(11) 0.009(9) -0.001(8) 0.004(8)
C7 0.061(10) 0.081(11) 0.080(13) 0.012(11) 0.023(9) -0.020(9)
C8 0.063(10) 0.078(11) 0.051(10) 0.019(10) 0.012(8) 0.020(9)
C9 0.19(2) 0.063(10) 0.074(12) 0.029(10) -0.045(15) -0.061(15)
N1 0.052(7) 0.058(7) 0.045(7) 0.011(6) -0.008(6) 0.001(6)
C16 0.23(4) 0.085(15) 0.12(2) 0.033(15) 0.03(2) 0.02(2)
C11 0.066(10) 0.071(10) 0.079(11) 0.017(10) -0.009(9) -0.005(10)
C12 0.120(18) 0.080(12) 0.107(16) -0.016(13) -0.011(15) -0.006(14)
C13 0.14(2) 0.112(18) 0.122(19) -0.036(16) 0.009(15) -0.011(17)
C18 0.077(12) 0.093(13) 0.080(13) 0.028(12) 0.025(11) -0.008(12)
C19 0.07(2) 0.09(2) 0.043(18) 0.00(2) 0.008(17) 0.03(2)
N2 0.052(7) 0.053(6) 0.058(7) 0.016(6) 0.001(6) 0.003(6)
C14 0.26(4) 0.13(2) 0.18(3) -0.05(2) 0.02(3) 0.03(3)
C1 0.16(2) 0.17(2) 0.068(13) -0.007(16) 0.005(16) -0.02(2)
C10 0.065(10) 0.057(9) 0.079(11) 0.025(9) -0.008(9) 0.003(8)
C17 0.15(2) 0.077(12) 0.113(18) 0.022(13) -0.002(16) 0.046(14)
C15 0.35(6) 0.14(3) 0.22(4) 0.06(3) 0.02(4) 0.05(4)
C20 0.041(16) 0.08(2) 0.09(3) 0.03(2) 0.04(2) 0.013(17)
C21 0.031(16) 0.11(3) 0.10(3) 0.05(3) 0.01(2) -0.01(2)
N3 0.03(4) 0.077(12) 0.037(12) 0.009(11) -0.006(12) -0.012(14)
N4 0.03(4) 0.077(12) 0.037(12) 0.009(11) -0.006(12) -0.012(14)
Cu1 0.114(12) 0.075(3) 0.063(3) -0.009(2) -0.008(4) -0.002(4)
Cu1' 0.112(15) 0.083(4) 0.053(4) -0.004(3) -0.001(5) 0.002(6)
Cu2 0.1153(18) 0.0647(12) 0.0725(14) -0.0058(11) 0.0004(14) -0.0039(15)
Cu3 0.1131(19) 0.0982(17) 0.0714(14) 0.0112(14) -0.0021(14) -0.0047(17)
I1 0.0522(5) 0.0501(5) 0.0897(8) -0.0099(6) -0.0018(6) 0.0032(5)
I2 0.1308(11) 0.0674(6) 0.0542(6) 0.0122(6) -0.0049(8) -0.0162(8)
I3 0.0452(5) 0.0644(6) 0.0651(6) -0.0127(6) -0.0003(5) 0.0004(5)
I4 0.0449(5) 0.0612(6) 0.0721(7) -0.0061(6) 0.0024(5) -0.0006(5)
I5 0.1098(9) 0.0578(5) 0.0490(6) -0.0008(5) 0.0075(6) -0.0165(7)
I6 0.0598(6) 0.0715(6) 0.0652(6) 0.0007(6) 0.0013(5) 0.0002(6)

loop_
_atom_type_symbol
_atom_type_description
_atom_type_scat_dispersion_real
_atom_type_scat_dispersion_imag
_atom_type_scat_source
C C 0.0033 0.0016 'International Tables Vol C Tables 4.2.6.8 and 6.1.1.4'
H H 0.0000 0.0000 'International Tables Vol C Tables 4.2.6.8 and 6.1.1.4'
Cu Cu 0.3201 1.2651 'International Tables Vol C Tables 4.2.6.8 and 6.1.1.4'
I I -0.4742 1.8119 'International Tables Vol C Tables 4.2.6.8 and 6.1.1.4'
N N 0.0061 0.0033 'International Tables Vol C Tables 4.2.6.8 and 6.1.1.4'

loop_
_geom_angle_atom_site_label_1
_geom_angle_atom_site_label_2
_geom_angle_atom_site_label_3
_geom_angle
_geom_angle_site_symmetry_1
_geom_angle_site_symmetry_3
C24 C23 N3 112(4) . .
C23 C24 N4 110(4) . .
C21 C22 N4 102(3) . .
C1 C2 C3 113.8(17) . .
C2 C3 C4 111.1(15) . .
N1 C4 C3 114.6(13) . .
N1 C5 C6 112.0(14) . .
N2 C6 C5 109.9(13) . .
C8 C7 N1 113.2(13) . .
C7 C8 N2 109.7(12) . .
C10 C9 N1 112.5(14) . .
C4 N1 C9 111.9(12) . .
C5 N1 C4 115.6(13) . .
C5 N1 C7 106.5(12) . .
C5 N1 C9 106.4(16) . .
C7 N1 C4 108.5(12) . .
C7 N1 C9 107.5(15) . .
C15 C16 C17 113(2) . .
C12 C11 N2 112.6(15) . .
C11 C12 C13 110.2(19) . .
C14 C13 C12 115(3) . .
C17 C18 N3 117(3) . .
C20 C19 N3 115(5) . .
C6 N2 C11 107.4(12) . .
C6 N2 C10 107.7(11) . .
C8 N2 C6 107.7(11) . .
C8 N2 C11 113.2(12) . .
C8 N2 C10 108.4(11) . .
C10 N2 C11 112.1(12) . .
C9 C10 N2 111.2(13) . .
C18 C17 C16 113.3(19) . .
N4 C20 C19 106(5) . .
N3 C21 C22 120(3) . .
C23 N3 C19 95(3) . .
C18 N3 C23 114(4) . .
C18 N3 C19 110(7) . .
C21 N3 C23 107(8) . .
C21 N3 C18 121(3) . .
C21 N3 C19 107(4) . .
C24 N4 C22 103(6) . .
C24 N4 C18 105(4) . 3_566
C22 N4 C18 103(3) . 3_566
C20 N4 C24 119(4) . .
C20 N4 C22 115(6) . .
C20 N4 C18 111(7) . 3_566
Cu1' Cu1 Cu2 78.0(10) . .
Cu1' Cu1 Cu3 78.4(12) . .
Cu1' Cu1 I1 82.2(12) . .
Cu1' Cu1 I2 82.0(9) . .
Cu1' Cu1 I3 125.0(11) . .
Cu2 Cu1 I3 62.8(2) . .
Cu3 Cu1 Cu2 87.4(3) . .
Cu3 Cu1 I1 67.9(3) . .
Cu3 Cu1 I3 63.6(2) . .
I1 Cu1 Cu2 151.0(9) . .
I1 Cu1 I3 114.6(4) . .
I2 Cu1 Cu2 65.35(19) . .
I2 Cu1 Cu3 149.2(8) . .
I2 Cu1 I1 132.4(5) . .
I2 Cu1 I3 111.2(5) . .
Cu1 Cu1' Cu2 82.7(11) . .
Cu1 Cu1' Cu3 82.0(13) . .
Cu1 Cu1' I1 78.4(13) . .
Cu1 Cu1' I2 78.5(10) . .
Cu1 Cu1' I4 129.7(12) . .
Cu2 Cu1' I1 151.5(11) . .
Cu2 Cu1' I2 65.5(2) . .
Cu2 Cu1' I4 62.6(4) . .
Cu3 Cu1' Cu2 88.7(3) . .
Cu3 Cu1' I1 67.8(3) . .
Cu3 Cu1' I2 149.2(9) . .
Cu3 Cu1' I4 63.3(3) . .
I1 Cu1' I4 115.7(5) . .
I2 Cu1' I1 129.6(7) . .
I2 Cu1' I4 113.5(6) . .
Cu1 Cu2 I2 56.32(16) . .
Cu1 Cu2 I3 62.4(5) . .
Cu1 Cu2 I4 78.6(5) . .
Cu1' Cu2 Cu1 19.3(2) . .
Cu1' Cu2 I2 57.3(2) . .
Cu1' Cu2 I3 77.8(7) . .
Cu1' Cu2 I4 62.9(6) . .
Cu1' Cu2 I5 168.8(5) . .
I2 Cu2 I3 104.33(9) . .
I2 Cu2 I4 107.56(9) . .
I4 Cu2 I3 99.00(8) . .
I5 Cu2 Cu1 164.6(5) . .
I5 Cu2 I2 114.55(9) . .
I5 Cu2 I3 112.87(10) . .
I5 Cu2 I4 116.79(10) . .
Cu1 Cu3 I1 56.12(18) . .
Cu1 Cu3 I3 62.7(5) . .
Cu1 Cu3 I4 79.2(5) . .
Cu1 Cu3 I6 161.5(4) . .
Cu1' Cu3 Cu1 19.6(2) . .
Cu1' Cu3 I1 57.1(3) . .
Cu1' Cu3 I3 78.1(6) . .
Cu1' Cu3 I4 63.1(7) . .
Cu1' Cu3 I6 164.5(4) . .
I3 Cu3 I1 105.24(9) . .
I4 Cu3 I1 107.53(9) . .
I4 Cu3 I3 98.44(8) . .
I6 Cu3 I1 110.03(10) . .
I6 Cu3 I3 115.60(11) . .
I6 Cu3 I4 118.68(10) . .
Cu1 I1 Cu1' 19.40(19) . .
Cu1 I1 Cu3 56.0(2) . .
Cu1' I1 Cu3 55.1(2) . .
Cu1 I2 Cu1' 19.5(2) . .
Cu1 I2 Cu2 58.33(19) . .
Cu1' I2 Cu2 57.2(2) . .
Cu1 I3 Cu2 54.8(3) . .
Cu1 I3 Cu3 53.7(3) . .
Cu2 I3 Cu3 77.79(8) . .
Cu1' I4 Cu3 53.6(4) . .
Cu2 I4 Cu1' 54.6(3) . .
Cu2 I4 Cu3 79.00(8) . .

loop_
_geom_bond_atom_site_label_1
_geom_bond_atom_site_label_2
_geom_bond_distance
_geom_bond_site_symmetry_2
C23 C24 1.46(5) .
C23 N3 1.64(6) .
C24 N4 1.52(6) .
C22 C21 1.57(4) .
C22 N4 1.61(12) .
C2 C3 1.51(2) .
C2 C1 1.46(3) .
C3 C4 1.52(2) .
C4 N1 1.498(19) .
C5 C6 1.51(2) .
C5 N1 1.477(19) .
C6 N2 1.502(19) .
C7 C8 1.48(2) .
C7 N1 1.497(19) .
C8 N2 1.49(2) .
C9 N1 1.50(2) .
C9 C10 1.45(2) .
C16 C17 1.56(3) .
C16 C15 1.43(3) .
C11 C12 1.49(3) .
C11 N2 1.53(2) .
C12 C13 1.55(3) .
C13 C14 1.46(3) .
C18 C17 1.41(2) .
C18 N3 1.45(9) .
C19 C20 1.50(5) .
C19 N3 1.65(7) .
N2 C10 1.502(17) .
C20 N4 1.26(7) .
C21 N3 1.30(12) .
N4 C18 1.63(8) 3_566
Cu1 Cu1' 0.852(10) .
Cu1 Cu2 2.551(8) .
Cu1 Cu3 2.508(10) .
Cu1 I1 2.511(9) .
Cu1 I2 2.495(7) .
Cu1 I3 2.766(17) .
Cu1' Cu2 2.516(9) .
Cu1' Cu3 2.480(10) .
Cu1' I1 2.540(12) .
Cu1' I2 2.521(9) .
Cu1' I4 2.75(2) .
Cu2 I2 2.725(2) .
Cu2 I3 2.776(3) .
Cu2 I4 2.741(3) .
Cu2 I5 2.523(2) .
Cu3 I1 2.802(3) .
Cu3 I3 2.789(3) .
Cu3 I4 2.751(3) .
Cu3 I6 2.537(3) .

loop_
_geom_torsion_atom_site_label_1
_geom_torsion_atom_site_label_2
_geom_torsion_atom_site_label_3
_geom_torsion_atom_site_label_4
_geom_torsion
_geom_torsion_site_symmetry_1
_geom_torsion_site_symmetry_2
_geom_torsion_site_symmetry_3
_geom_torsion_site_symmetry_4
C23 C24 N4 C22 69(4) . . . .
C23 C24 N4 C18 176(5) . . . 3_566
C23 C24 N4 C20 -59(11) . . . .
C24 C23 N3 C18 172(5) . . . .
C24 C23 N3 C19 58(7) . . . .
C24 C23 N3 C21 -52(6) . . . .
C22 C21 N3 C23 54(6) . . . .
C22 C21 N3 C18 -174(4) . . . .
C22 C21 N3 C19 -47(7) . . . .
C2 C3 C4 N1 175.9(14) . . . .
C3 C4 N1 C5 56.9(19) . . . .
C3 C4 N1 C7 176.3(14) . . . .
C3 C4 N1 C9 -65(2) . . . .
C5 C6 N2 C8 -62.1(17) . . . .
C5 C6 N2 C11 175.6(14) . . . .
C5 C6 N2 C10 54.7(17) . . . .
C6 C5 N1 C4 174.5(14) . . . .
C6 C5 N1 C7 53.9(19) . . . .
C6 C5 N1 C9 -60.6(19) . . . .
C6 N2 C10 C9 -60.1(18) . . . .
C7 C8 N2 C6 55.8(16) . . . .
C7 C8 N2 C11 174.4(14) . . . .
C7 C8 N2 C10 -60.5(16) . . . .
C8 C7 N1 C4 174.0(14) . . . .
C8 C7 N1 C5 -61.0(18) . . . .
C8 C7 N1 C9 52.7(18) . . . .
C8 N2 C10 C9 56.2(19) . . . .
N1 C5 C6 N2 5(2) . . . .
N1 C7 C8 N2 5(2) . . . .
N1 C9 C10 N2 4(2) . . . .
C11 C12 C13 C14 167(2) . . . .
C11 N2 C10 C9 -178.0(17) . . . .
C12 C11 N2 C6 171.8(14) . . . .
C12 C11 N2 C8 53.0(18) . . . .
C12 C11 N2 C10 -70.1(18) . . . .
C19 C20 N4 C24 55(10) . . . .
C19 C20 N4 C22 -67(5) . . . .
C19 C20 N4 C18 177(4) . . . 3_566
N2 C11 C12 C13 -178.7(15) . . . .
C1 C2 C3 C4 168.7(18) . . . .
C10 C9 N1 C4 -176.7(16) . . . .
C10 C9 N1 C5 56(2) . . . .
C10 C9 N1 C7 -58(2) . . . .
C17 C18 N3 C23 37(8) . . . .
C17 C18 N3 C19 142(3) . . . .
C17 C18 N3 C21 -93(5) . . . .
C15 C16 C17 C18 174(3) . . . .
C20 C19 N3 C23 -64(6) . . . .
C20 C19 N3 C18 178(4) . . . .
C20 C19 N3 C21 45(6) . . . .
C21 C22 N4 C24 -66(4) . . . .
C21 C22 N4 C18 -174(3) . . . 3_566
C21 C22 N4 C20 65(6) . . . .
N3 C23 C24 N4 -11(10) . . . .
N3 C18 C17 C16 170(4) . . . .
N3 C19 C20 N4 12(7) . . . .
N4 C22 C21 N3 3(7) . . . .
Cu2 Cu1 Cu1' Cu3 89.75(15) . . . .
Cu2 Cu1 Cu1' I1 158.65(15) . . . .
Cu2 Cu1 Cu1' I2 -66.38(11) . . . .
Cu2 Cu1 Cu1' I4 44.8(9) . . . .
Cu3 Cu1 Cu1' Cu2 -89.75(15) . . . .
Cu3 Cu1 Cu1' I1 68.90(12) . . . .
Cu3 Cu1 Cu1' I2 -156.13(16) . . . .
Cu3 Cu1 Cu1' I4 -45.0(9) . . . .
I1 Cu1 Cu1' Cu2 -158.65(15) . . . .
I1 Cu1 Cu1' Cu3 -68.90(12) . . . .
I1 Cu1 Cu1' I2 134.97(14) . . . .
I1 Cu1 Cu1' I4 -113.9(10) . . . .
I2 Cu1 Cu1' Cu2 66.38(11) . . . .
I2 Cu1 Cu1' Cu3 156.13(16) . . . .
I2 Cu1 Cu1' I1 -134.97(14) . . . .
I2 Cu1 Cu1' I4 111.1(10) . . . .
I3 Cu1 Cu1' Cu2 -44.0(9) . . . .
I3 Cu1 Cu1' Cu3 45.8(9) . . . .
I3 Cu1 Cu1' I1 114.7(8) . . . .
I3 Cu1 Cu1' I2 -110.4(8) . . . .
I3 Cu1 Cu1' I4 0.8(18) . . . .
